data_2104546
loop_
_publ_author_name
'Marsh, Richard E.'

_publ_section_title
;
 Space groups <i>P</i>1 and <i>Cc</i>: how are they doing?
;
_journal_coeditor_code BK5088
_journal_issue 6
_journal_name_full 'Acta Crystallographica Section B'
_journal_page_first 782
_journal_page_last 783
_journal_paper_doi 10.1107/S0108768109046448
_journal_volume 65
_journal_year 2009
_chemical_formula_sum 'C38 H46 N2 Ni S'
_chemical_formula_weight 621.54
_chemical_name_systematic
;
(eta(5)-Cyclopentadienyl)-(N,N'-bis(2,6-di-isopropylphenyl)-2,3-
dihydroimidazole-2-ylidene)-(phenylthiolato)-nickel
;
_space_group_IT_number 2
_symmetry_cell_setting triclinic
_symmetry_space_group_name_Hall '-P 1'
_symmetry_space_group_name_H-M 'P -1'
_cell_angle_alpha 87.7840(10)
_cell_angle_beta 78.4200(10)
_cell_angle_gamma 66.0720(10)
_cell_formula_units_Z 2
_cell_length_a 9.2460(3)
_cell_length_b 9.3525(3)
_cell_length_c 21.5658(8)
_cell_measurement_reflns_used 19280
_cell_measurement_temperature 150(2)
_cell_measurement_theta_max 30.574
_cell_measurement_theta_min 2.385
_cell_volume 1667.99(10)
_diffrn_measurement_device_type 'CCD area detector'
_diffrn_radiation_monochromator graphite
_diffrn_radiation_source 'fine-focus sealed tube'
_diffrn_radiation_type MoK\a
_diffrn_radiation_wavelength 0.71073
_exptl_crystal_colour red
_exptl_crystal_density_diffrn 1.238
_exptl_crystal_density_method 'not measured'
_exptl_crystal_description prism
_exptl_crystal_F_000 664
_exptl_crystal_size_max 0.6
_exptl_crystal_size_mid 0.5
_exptl_crystal_size_min 0.3
_cod_data_source_file bk5088.cif
_cod_data_source_block DERMET
_cod_depositor_comments
;
The following automatic conversions were performed:
'_symmetry_cell_setting' value 'Triclinic' changed to 'triclinic'
according to '/home/saulius/struct/CIF-dictionaries/cif_core.dic'
dictionary named 'cif_core.dic' version 2.4.1 from 2010-06-29.

Automatic conversion script
Id: cif_fix_enum 1527 2010-12-29 10:47:43Z saulius 

The following automatic conversions were performed:

'_symmetry_cell_setting' value 'Triclinic' changed to 'triclinic'
according to /home/saulius/struct/CIF-dictionaries/cif_core.dic
dictionary named 'cif_core.dic' version 2.4.1 from 2010-06-29.

Automatic conversion script
Id: cif_fix_values 1715 2011-07-08 13:25:40Z adriana 
;
_cod_original_sg_symbol_H-M P-1
_cod_database_code 2104546

loop_
_symmetry_equiv_pos_as_xyz
'x, y, z'
'-x, -y, -z'

loop_
_atom_site_label
_atom_site_type_symbol
_atom_site_fract_x
_atom_site_fract_y
_atom_site_fract_z
_atom_site_occupancy
Ni1 Ni 0.27912 0.31074 0.27389 1
S1 S 0.48806 0.12136 0.21670 1
N1 N 0.0790 0.1798 0.2276 1
N2 N 0.0764 0.1463 0.3268 1
C1 C 0.1404 0.2094 0.2760 1
C2 C -0.0196 0.1017 0.2484 1
H1 H -0.0762 0.0698 0.2236 1
C3 C -0.0198 0.0800 0.3102 1
H2 H -0.0758 0.0284 0.3374 1
C4 C 0.1146 0.2178 0.1621 1
C5 C 0.0354 0.3719 0.1448 1
C6 C 0.0701 0.4028 0.0812 1
H3 H 0.0202 0.5062 0.0680 1
C7 C 0.1763 0.2858 0.0370 1
H4 H 0.1982 0.3097 -0.0062 1
C8 C 0.2507 0.1340 0.0550 1
H5 H 0.3223 0.0546 0.0240 1
C9 C 0.2226 0.0964 0.1182 1
C10 C 0.3038 -0.0725 0.1367 1
H6 H 0.3020 -0.0714 0.1832 1
C11 C 0.2110 -0.1676 0.1238 1
H7 H 0.1006 -0.1210 0.1482 1
H8 H 0.2638 -0.2748 0.1362 1
H9 H 0.2089 -0.1681 0.0789 1
C12 C 0.4798 -0.1535 0.1020 1
H10 H 0.4836 -0.1682 0.0570 1
H11 H 0.5312 -0.2554 0.1195 1
H12 H 0.5374 -0.0887 0.1070 1
C13 C -0.0904 0.4980 0.1928 1
H13 H -0.0519 0.4815 0.2337 1
C14 C -0.1156 0.6648 0.1736 1
H14 H -0.0108 0.6720 0.1625 1
H15 H -0.1844 0.7392 0.2090 1
H16 H -0.1676 0.6896 0.1368 1
C15 C -0.2518 0.4821 0.2046 1
H17 H -0.3318 0.5648 0.2348 1
H18 H -0.2382 0.3806 0.2218 1
H19 H -0.2890 0.4906 0.1648 1
C16 C 0.0990 0.1500 0.3912 1
C17 C -0.0317 0.2498 0.4364 1
C18 C -0.0128 0.2440 0.4990 1
H2O H -0.0999 0.3087 0.5310 1
C19 C 0.1308 0.1460 0.5156 1
H21 H 0.1412 0.1434 0.5585 1
C20 C 0.2594 0.0512 0.4698 1
H22 H 0.3583 -0.0140 0.4816 1
C21 C 0.2461 0.0500 0.4064 1
C22 C 0.3858 -0.0618 0.3574 1
H23 H 0.3688 -0.0222 0.3146 1
C23 C 0.3814 -0.2240 0.3606 1
H24 H 0.3920 -0.2633 0.4030 1
H25 H 0.4708 -0.2960 0.3290 1
H26 H 0.2786 -0.2164 0.3518 1
C24 C 0.5496 -0.0702 0.3649 1
H27 H 0.5484 0.0349 0.3630 1
H28 H 0.6338 -0.1378 0.3306 1
H29 H 0.5716 -0.1132 0.4058 1
C25 C -0.1892 0.3640 0.4196 1
H30 H -0.1708 0.3728 0.3726 1
C26 C -0.3237 0.3063 0.4394 1
H31 H -0.2934 0.2062 0.4168 1
H32 H -0.4239 0.3835 0.4289 1
H33 H -0.3402 0.2922 0.4851 1
C27 C -0.2440 0.5279 0.4504 1
H34 H -0.3336 0.6026 0.4326 1
H35 H -0.1536 0.5601 0.4421 1
H36 H -0.2797 0.5254 0.4962 1
C28 C 0.3576 0.4944 0.2686 1
H37 H 0.4320 0.5033 0.2329 1
C29 C 0.1923 0.5608 0.2760 1
H38 H 0.1321 0.6294 0.2480 1
C30 C 0.1285 0.5086 0.3327 1
H39 H 0.0182 0.5276 0.3478 1
C31 C 0.2589 0.4218 0.3637 1
H40 H 0.2502 0.3801 0.4044 1
C32 C 0.3989 0.4104 0.3232 1
H41 H 0.5052 0.3556 0.3305 1
C33 C 0.5694 0.1996 0.1496 1
C34 C 0.4798 0.3366 0.1227 1
H42 H 0.3674 0.3905 0.1394 1
C35 C 0.5526 0.3952 0.0718 1
H43 H 0.4899 0.4896 0.0546 1
C36 C 0.7156 0.3183 0.0458 1
H44 H 0.7654 0.3610 0.0117 1
C37 C 0.8046 0.1780 0.0702 1
H45 H 0.9157 0.1220 0.0518 1
C38 C 0.7329 0.1190 0.1212 1
H46 H 0.7954 0.0228 0.1374 1

loop_
_geom_angle_atom_site_label_1
_geom_angle_atom_site_label_2
_geom_angle_atom_site_label_3
_geom_angle
_geom_angle_site_symmetry_1
_geom_angle_site_symmetry_2
_geom_angle_site_symmetry_3
_geom_angle_publ_flag
S1 Ni1 C1 94.17 . . . yes
S1 Ni1 C28 102.12 . . . yes
S1 Ni1 C29 133.49 . . . yes
S1 Ni1 C30 164.62 . . . yes
S1 Ni1 C31 129.36 . . . yes
S1 Ni1 C32 100.59 . . . yes
C1 Ni1 C28 159.21 . . . yes
C1 Ni1 C29 121.75 . . . yes
C1 Ni1 C30 100.62 . . . yes
C1 Ni1 C31 114.63 . . . yes
C1 Ni1 C32 149.57 . . . yes
C28 Ni1 C29 37.69 . . . yes
C28 Ni1 C30 64.57 . . . yes
C28 Ni1 C31 63.94 . . . yes
C28 Ni1 C32 38.94 . . . yes
C29 Ni1 C30 38.84 . . . yes
C29 Ni1 C31 64.33 . . . yes
C29 Ni1 C32 63.91 . . . yes
C30 Ni1 C31 39.20 . . . yes
C30 Ni1 C32 64.32 . . . yes
C31 Ni1 C32 37.12 . . . yes
Ni1 S1 C33 109.43 . . . yes
C1 N1 C2 111.23 . . . yes
C1 N1 C4 125.88 . . . yes
C2 N1 C4 122.85 . . . yes
C1 N2 C3 111.51 . . . yes
C1 N2 C16 126.17 . . . yes
C3 N2 C16 122.30 . . . yes
Ni1 C1 N1 128.79 . . . yes
Ni1 C1 N2 127.92 . . . yes
N1 C1 N2 103.29 . . . yes
N1 C2 C3 106.86 . . . yes
N2 C3 C2 107.11 . . . yes
N1 C4 C5 118.99 . . . yes
N1 C4 C9 118.14 . . . yes
C5 C4 C9 122.82 . . . no
C4 C5 C6 117.22 . . . no
C4 C5 C13 121.40 . . . no
C6 C5 C13 121.29 . . . no
C5 C6 C7 121.21 . . . no
C6 C7 C8 120.53 . . . no
C7 C8 C9 120.87 . . . no
C4 C9 C8 117.33 . . . no
C4 C9 C10 122.76 . . . no
C8 C9 C10 119.88 . . . no
C9 C10 C11 110.61 . . . no
C9 C10 C12 112.65 . . . no
C11 C10 C12 109.12 . . . no
C5 C13 C14 113.40 . . . no
C5 C13 C15 110.55 . . . no
C14 C13 C15 109.68 . . . no
N2 C16 C17 117.93 . . . yes
N2 C16 C21 119.25 . . . yes
C17 C16 C21 122.76 . . . no
C16 C17 C18 117.48 . . . no
C16 C17 C25 122.94 . . . no
C18 C17 C25 119.57 . . . no
C17 C18 C19 121.14 . . . no
C18 C19 C20 120.23 . . . no
C19 C20 C21 121.05 . . . no
C16 C21 C20 117.30 . . . no
C16 C21 C22 122.45 . . . no
C20 C21 C22 120.20 . . . no
C21 C22 C23 109.23 . . . no
C21 C22 C24 112.83 . . . no
C23 C22 C24 111.37 . . . no
C17 C25 C26 111.48 . . . no
C17 C25 C27 111.54 . . . no
C26 C25 C27 109.24 . . . no
Ni1 C28 C29 72.40 . . . yes
Ni1 C28 C32 71.96 . . . yes
C29 C28 C32 108.73 . . . no
Ni1 C29 C28 69.91 . . . yes
Ni1 C29 C30 68.47 . . . yes
C28 C29 C30 107.46 . . . no
Ni1 C30 C29 72.69 . . . yes
Ni1 C30 C31 73.62 . . . yes
C29 C30 C31 108.05 . . . no
Ni1 C31 C30 67.18 . . . yes
Ni1 C31 C32 70.48 . . . yes
C30 C31 C32 106.90 . . . no
Ni1 C32 C28 69.10 . . . yes
Ni1 C32 C31 72.40 . . . yes
C28 C32 C31 108.48 . . . no
S1 C33 C34 123.66 . . . yes
S1 C33 C38 118.52 . . . yes
C34 C33 C38 117.82 . . . no
C33 C34 C35 120.73 . . . no
C34 C35 C36 120.96 . . . no
C35 C36 C37 118.91 . . . no
C36 C37 C38 120.44 . . . no
C33 C38 C37 121.01 . . . no
N1 C2 H1 126.00 . . . no
C3 C2 H1 127.00 . . . no
N2 C3 H2 127.00 . . . no
C2 C3 H2 126.00 . . . no
C5 C6 H3 119.00 . . . no
C7 C6 H3 119.00 . . . no
C6 C7 H4 120.00 . . . no
C8 C7 H4 120.00 . . . no
C7 C8 H5 120.00 . . . no
C9 C8 H5 120.00 . . . no
C9 C10 H6 108.00 . . . no
C11 C10 H6 108.00 . . . no
C12 C10 H6 108.00 . . . no
C10 C11 H7 110.00 . . . no
C10 C11 H8 110.00 . . . no
C10 C11 H9 110.00 . . . no
H7 C11 H8 109.00 . . . no
H7 C11 H9 109.00 . . . no
H8 C11 H9 109.00 . . . no
C10 C12 H10 109.00 . . . no
C10 C12 H11 110.00 . . . no
C10 C12 H12 109.00 . . . no
H10 C12 H11 109.00 . . . no
H10 C12 H12 109.00 . . . no
H11 C12 H12 109.00 . . . no
C5 C13 H13 108.00 . . . no
C14 C13 H13 108.00 . . . no
C15 C13 H13 108.00 . . . no
C13 C14 H14 109.00 . . . no
C13 C14 H15 110.00 . . . no
C13 C14 H16 109.00 . . . no
H14 C14 H15 110.00 . . . no
H14 C14 H16 109.00 . . . no
H15 C14 H16 110.00 . . . no
C13 C15 H17 110.00 . . . no
C13 C15 H18 110.00 . . . no
C13 C15 H19 110.00 . . . no
H17 C15 H18 109.00 . . . no
H17 C15 H19 109.00 . . . no
H18 C15 H19 109.00 . . . no
C17 C18 H2O 120.00 . . . no
C19 C18 H2O 119.00 . . . no
C18 C19 H21 120.00 . . . no
C20 C19 H21 120.00 . . . no
C19 C20 H22 120.00 . . . no
C21 C20 H22 119.00 . . . no
C21 C22 H23 108.00 . . . no
C23 C22 H23 108.00 . . . no
C24 C22 H23 108.00 . . . no
C22 C23 H24 110.00 . . . no
C22 C23 H25 109.00 . . . no
C22 C23 H26 109.00 . . . no
H24 C23 H25 109.00 . . . no
H24 C23 H26 110.00 . . . no
H25 C23 H26 109.00 . . . no
C22 C24 H27 109.00 . . . no
C22 C24 H28 109.00 . . . no
C22 C24 H29 109.00 . . . no
H27 C24 H28 109.00 . . . no
H27 C24 H29 110.00 . . . no
H28 C24 H29 110.00 . . . no
C17 C25 H30 108.00 . . . no
C26 C25 H30 108.00 . . . no
C27 C25 H30 108.00 . . . no
C25 C26 H31 110.00 . . . no
C25 C26 H32 109.00 . . . no
C25 C26 H33 110.00 . . . no
H31 C26 H32 109.00 . . . no
H31 C26 H33 109.00 . . . no
H32 C26 H33 109.00 . . . no
C25 C27 H34 109.00 . . . no
C25 C27 H35 110.00 . . . no
C25 C27 H36 109.00 . . . no
H34 C27 H35 110.00 . . . no
H34 C27 H36 109.00 . . . no
H35 C27 H36 109.00 . . . no
Ni1 C28 H37 122.00 . . . no
C29 C28 H37 126.00 . . . no
C32 C28 H37 126.00 . . . no
Ni1 C29 H38 127.00 . . . no
C28 C29 H38 126.00 . . . no
C30 C29 H38 126.00 . . . no
Ni1 C30 H39 120.00 . . . no
C29 C30 H39 126.00 . . . no
C31 C30 H39 126.00 . . . no
Ni1 C31 H40 127.00 . . . no
C30 C31 H40 126.00 . . . no
C32 C31 H40 127.00 . . . no
Ni1 C32 H41 124.00 . . . no
C28 C32 H41 126.00 . . . no
C31 C32 H41 126.00 . . . no
C33 C34 H42 120.00 . . . no
C35 C34 H42 120.00 . . . no
C34 C35 H43 119.00 . . . no
C36 C35 H43 120.00 . . . no
C35 C36 H44 120.00 . . . no
C37 C36 H44 121.00 . . . no
C36 C37 H45 120.00 . . . no
C38 C37 H45 120.00 . . . no
C33 C38 H46 120.00 . . . no
C37 C38 H46 119.00 . . . no

loop_
_geom_bond_atom_site_label_1
_geom_bond_atom_site_label_2
_geom_bond_distance
_geom_bond_site_symmetry_1
_geom_bond_site_symmetry_2
_geom_bond_publ_flag
Ni1 S1 2.1971 . . yes
Ni1 C1 1.8721 . . yes
Ni1 C28 2.1101 . . yes
Ni1 C29 2.1416 . . yes
Ni1 C30 2.0867 . . yes
Ni1 C31 2.1721 . . yes
Ni1 C32 2.1478 . . yes
S1 C33 1.7671 . . yes
N1 C1 1.3697 . . yes
N1 C2 1.3844 . . yes
N1 C4 1.4489 . . yes
N2 C1 1.3681 . . yes
N2 C3 1.3770 . . yes
N2 C16 1.4491 . . yes
C2 C3 1.3401 . . no
C4 C5 1.4016 . . no
C4 C9 1.4023 . . no
C5 C6 1.3913 . . no
C5 C13 1.5211 . . no
C6 C7 1.3797 . . no
C7 C8 1.3827 . . no
C8 C9 1.3942 . . no
C9 C10 1.5256 . . no
C10 C11 1.5293 . . no
C10 C12 1.5287 . . no
C13 C14 1.5340 . . no
C13 C15 1.5292 . . no
C16 C17 1.4015 . . no
C16 C21 1.3984 . . no
C17 C18 1.3919 . . no
C17 C25 1.5208 . . no
C18 C19 1.3818 . . no
C19 C20 1.3844 . . no
C20 C21 1.3980 . . no
C21 C22 1.5232 . . no
C22 C23 1.5325 . . no
C22 C24 1.5254 . . no
C25 C26 1.5276 . . no
C25 C27 1.5366 . . no
C28 C29 1.3736 . . no
C28 C32 1.4195 . . no
C29 C30 1.4069 . . no
C30 C31 1.4308 . . no
C31 C32 1.3752 . . no
C33 C34 1.3925 . . no
C33 C38 1.4029 . . no
C34 C35 1.3836 . . no
C35 C36 1.3841 . . no
C36 C37 1.3858 . . no
C37 C38 1.3823 . . no
C2 H1 0.9500 . . no
C3 H2 0.9500 . . no
C6 H3 0.9500 . . no
C7 H4 0.9500 . . no
C8 H5 0.9500 . . no
C10 H6 1.0000 . . no
C11 H7 0.9700 . . no
C11 H8 0.9700 . . no
C11 H9 0.9700 . . no
C12 H10 0.9800 . . no
C12 H11 0.9800 . . no
C12 H12 0.9800 . . no
C13 H13 1.0000 . . no
C14 H14 0.9800 . . no
C14 H15 0.9800 . . no
C14 H16 0.9800 . . no
C15 H17 0.9800 . . no
C15 H18 0.9700 . . no
C15 H19 0.9800 . . no
C18 H2O 0.9500 . . no
C19 H21 0.9500 . . no
C20 H22 0.9500 . . no
C22 H23 1.0000 . . no
C23 H24 0.9800 . . no
C23 H25 0.9800 . . no
C23 H26 0.9800 . . no
C24 H27 0.9800 . . no
C24 H28 0.9800 . . no
C24 H29 0.9800 . . no
C25 H30 1.0000 . . no
C26 H31 0.9800 . . no
C26 H32 0.9800 . . no
C26 H33 0.9800 . . no
C27 H34 0.9800 . . no
C27 H35 0.9800 . . no
C27 H36 0.9800 . . no
C28 H37 0.9500 . . no
C29 H38 0.9500 . . no
C30 H39 0.9500 . . no
C31 H40 0.9500 . . no
C32 H41 0.9500 . . no
C34 H42 0.9500 . . no
C35 H43 0.9500 . . no
C36 H44 0.9500 . . no
C37 H45 0.9500 . . no
C38 H46 0.9500 . . no
